data_1544208
loop_
_publ_author_name
'Maynard-Casely, H.E.'
'Hodyss, R.'
'Cable, M.L.'
'Vu, T.H.'
'Rahm, M.'

_publ_contact_author_address
;
ANSTO, Locked Bag 2001, 2232, NSW, Australia
;
_publ_contact_author_email helenmc@ansto.gov.au
_publ_contact_author_name 'Helen Maynard-Casely'
_publ_contact_author_phone '(61) 2 9717 9254'
_publ_section_title
;
 A co-crystal between benzene and ethane, an potential evaporite material
 for Saturn's moon Titan
;
_journal_name_full IuCrJ
_journal_page_first 192
_journal_page_last 199
_journal_paper_doi 10.1107/S2052252516002815
_journal_volume 3
_journal_year 2016
_chemical_formula_sum 'C20 H24'
_chemical_name_mineral 'Benzene:ethane co-crystal'
_space_group_IT_number 148
_symmetry_Int_Tables_number 148
_symmetry_space_group_name_Hall '-R 3'
_symmetry_space_group_name_H-M 'R -3 :H'
_cell_angle_alpha 90
_cell_angle_beta 90
_cell_angle_gamma 120
_cell_formula_units_Z 3
_cell_length_a 15.97714(5)
_cell_length_b 15.97714(5)
_cell_length_c 5.581157(2)
_cell_volume 1233.823(5)
_diffrn_ambient_temperature 90
_diffrn_radiation_type synchrotron
_diffrn_radiation_wavelength 0.826
_cod_data_source_file benzene_ethane_co-crystal.cif
_cod_data_source_block benzeneethanecocryatal
_cod_original_cell_volume 1233.823
_cod_original_sg_symbol_H-M 'R -3'
_cod_database_code 1544208

loop_
_symmetry_equiv_pos_as_xyz
'-x, -y, -z'
'-x+1/3, -y-1/3, -z-1/3'
'-x-1/3, -y+1/3, -z+1/3'
'-x+y, -x, z'
'-x+y+1/3, -x-1/3, z-1/3'
'-x+y-1/3, -x+1/3, z+1/3'
'-y, x-y, z'
'-y+1/3, x-y-1/3, z-1/3'
'-y-1/3, x-y+1/3, z+1/3'
'y, -x+y, -z'
'y+1/3, -x+y-1/3, -z-1/3'
'y-1/3, -x+y+1/3, -z+1/3'
'x-y, x, -z'
'x-y+1/3, x-1/3, -z-1/3'
'x-y-1/3, x+1/3, -z+1/3'
'x, y, z'
'x+1/3, y-1/3, z-1/3'
'x-1/3, y+1/3, z+1/3'

loop_
_atom_site_label
_atom_site_type_symbol
_atom_site_symmetry_multiplicity
_atom_site_fract_x
_atom_site_fract_y
_atom_site_fract_z
_atom_site_occupancy
_atom_site_B_iso_or_equiv
C1b C 18 0.547(2) 0.000(1) -0.213(2) 1.0 1.93(3)
C2b C 18 0.451(2) -0.070(2) -0.175(3) 1.0 1.93(3)
C3b C 18 0.596(2) 0.071(2) -0.038(2) 1.0 1.93(3)
H1b H 18 0.417(2) -0.001(2) 0.378(2) 1.0 1.93(3)
H2b H 18 0.588(2) 0.125(2) 0.310(3) 1.0 1.93(3)
H3b H 18 0.329(2) -0.127(2) 0.067(3) 1.0 1.93(3)
C1e C 6 0.000 0.000 0.363(2) 1.0 2.2(1)
H1e H 18 -0.040(2) 0.031(2) 0.284(2) 1.0 2.2(1)
